data_2007103
loop_
_publ_author_name
'Fenton, David E.'
'Adams, Harry'
'He, Qing-Yu'

_publ_section_title
;(Benzoato-<i>O</i>){tris[(2-benzimidazolyl-<i>N</i>^3^)methyl]amine-<i>N</i>}zinc(II)
 Tetrafluoroborate Methanol Solvate
;
_journal_issue 3
_journal_name_full 'Acta Crystallographica Section C'
_journal_page_first 286
_journal_page_last 287
_journal_paper_doi 10.1107/S0108270197015941
_journal_volume 54
_journal_year 1998
_chemical_formula_iupac '[Zn (C24 H21 N7) (C7 H5 O2)] B F4 , C H4 O'
_chemical_formula_sum 'C32 H30 B F4 N7 O3 Zn'
_chemical_formula_weight 712.81
_chemical_name_systematic
;
 ?
;
_space_group_IT_number 2
_symmetry_cell_setting triclinic
_symmetry_space_group_name_Hall '-P 1'
_symmetry_space_group_name_H-M 'P -1'
_audit_creation_method SHELXL
_cell_angle_alpha 100.284(14)
_cell_angle_beta 98.644(11)
_cell_angle_gamma 112.866(10)
_cell_formula_units_Z 2
_cell_length_a 10.153(3)
_cell_length_b 12.228(3)
_cell_length_c 14.166(3)
_cell_measurement_reflns_used 250
_cell_measurement_temperature 293(2)
_cell_measurement_theta_max 20
_cell_measurement_theta_min 5
_cell_volume 1547.0(7)
_computing_cell_refinement 'REFINE MADNES'
_computing_data_collection 'MADNES (Pflugrath & Messerschmidt, 1989)'
_computing_data_reduction 'ABSMAD (Karaulov, 1991)'
_computing_molecular_graphics 'SHELXTL/PC (Sheldrick, 1994)'
_computing_publication_material SHELXL93
_computing_structure_refinement 'SHELXL93 (Sheldrick, 1993)'
_computing_structure_solution 'SHELXS86 (Sheldrick, 1990)'
_diffrn_ambient_temperature 293(2)
_diffrn_measurement_device 'Delft Instruments FAST area detector with rotating anode generator'
_diffrn_measurement_method 'Scanning procedure of Darr et al. (1993)'
_diffrn_radiation_monochromator graphite
_diffrn_radiation_source 'rotating anode'
_diffrn_radiation_type MoK\a
_diffrn_radiation_wavelength 0.71073
_diffrn_reflns_av_R_equivalents 0.0539
_diffrn_reflns_av_sigmaI/netI 0.0890
_diffrn_reflns_limit_h_max 9
_diffrn_reflns_limit_h_min -11
_diffrn_reflns_limit_k_max 14
_diffrn_reflns_limit_k_min -14
_diffrn_reflns_limit_l_max 15
_diffrn_reflns_limit_l_min -12
_diffrn_reflns_number 6656
_diffrn_reflns_theta_max 25.03
_diffrn_reflns_theta_min 1.87
_diffrn_standards_decay_% 0
_exptl_absorpt_coefficient_mu 0.865
_exptl_absorpt_correction_type none
_exptl_crystal_colour blue
_exptl_crystal_density_diffrn 1.530
_exptl_crystal_density_method none
_exptl_crystal_description 'oblong block'
_exptl_crystal_F_000 732
_exptl_crystal_size_max 0.60
_exptl_crystal_size_mid 0.40
_exptl_crystal_size_min 0.30
_refine_diff_density_max 1.096
_refine_diff_density_min -0.867
_refine_ls_extinction_method none
_refine_ls_goodness_of_fit_all 0.986
_refine_ls_goodness_of_fit_obs 1.125
_refine_ls_matrix_type full
_refine_ls_number_parameters 461
_refine_ls_number_reflns 4362
_refine_ls_number_restraints 58
_refine_ls_restrained_S_all 0.989
_refine_ls_restrained_S_obs 1.121
_refine_ls_R_factor_all 0.0723
_refine_ls_R_factor_obs .0567
_refine_ls_shift/esd_max 0.000
_refine_ls_shift/esd_mean 0.000
_refine_ls_structure_factor_coef Fsqd
_refine_ls_weighting_details 'w = 1/[\s^2^(Fo^2^)+(0.0873P)^2^] where P=(Fo^2^+2Fc^2^)/3'
_refine_ls_weighting_scheme calc
_refine_ls_wR_factor_all 0.1528
_refine_ls_wR_factor_obs .1475
_reflns_number_observed 3261
_reflns_number_total 4363
_reflns_observed_criterion I>2\s(I)
_cod_data_source_file mu1311.cif
_cod_data_source_block hurst
_cod_depositor_comments
;
The following automatic conversions were performed:
'_symmetry_cell_setting' value 'Triclinic' changed to 'triclinic'
according to '/home/saulius/struct/CIF-dictionaries/cif_core.dic'
dictionary named 'cif_core.dic' version 2.4.1 from 2010-06-29.

Automatic conversion script
Id: cif_fix_enum 1527 2010-12-29 10:47:43Z saulius 

The following automatic conversions were performed:

'_symmetry_cell_setting' value 'Triclinic' changed to 'triclinic'
according to /home/saulius/struct/CIF-dictionaries/cif_core.dic
dictionary named 'cif_core.dic' version 2.4.1 from 2010-06-29.

Automatic conversion script
Id: cif_fix_values 1715 2011-07-08 13:25:40Z adriana 

The following automatic conversions were performed:

'_refine_ls_weighting_scheme' value 'calc w =
1/[\s^2^(Fo^2^)+(0.0873P)^2^] where P=(Fo^2^+2Fc^2^)/3' was changed
to 'calc'. New tag '_refine_ls_weighting_details' was created. The
value of the new tag was set to 'w = 1/[\s^2^(Fo^2^)+(0.0873P)^2^]
where P=(Fo^2^+2Fc^2^)/3'.

Automatic conversion script
Id: cif_fix_values 3143 2015-03-26 13:38:13Z robertas 
;
_cod_original_cell_volume 1547.0(6)
_cod_database_code 2007103

loop_
_symmetry_equiv_pos_as_xyz
'x, y, z'
'-x, -y, -z'

loop_
_atom_site_aniso_label
_atom_site_aniso_U_11
_atom_site_aniso_U_22
_atom_site_aniso_U_33
_atom_site_aniso_U_12
_atom_site_aniso_U_13
_atom_site_aniso_U_23
Zn1 .0188(3) .0233(4) .0220(4) .0079(3) .0033(2) .0023(2)
O1 .020(2) .032(2) .029(2) .007(2) .0044(15) .003(2)
O2 .027(2) .029(2) .046(2) .003(2) .014(2) .007(2)
N1 .020(2) .023(2) .023(2) .009(2) .002(2) .000(2)
N2 .026(3) .030(3) .019(2) .009(2) .000(2) .001(2)
N3 .024(2) .021(2) .022(2) .009(2) .003(2) .000(2)
N4 .030(3) .029(3) .024(2) .017(2) .004(2) .003(2)
N5 .024(2) .024(2) .019(2) .011(2) .003(2) .001(2)
N6 .029(3) .022(2) .026(3) .011(2) .011(2) .007(2)
N7 .021(2) .018(2) .022(2) .007(2) .004(2) .002(2)
C1 .030(3) .029(3) .016(3) .016(3) .008(2) .004(2)
C2 .031(3) .044(4) .030(3) .017(3) .007(2) -.002(3)
C3 .039(4) .053(4) .032(3) .022(3) .012(3) .003(3)
C4 .049(4) .047(4) .028(3) .033(3) .013(3) .010(3)
C5 .048(4) .034(3) .016(3) .022(3) .007(2) .004(2)
C6 .031(3) .030(3) .020(3) .014(3) .007(2) .009(2)
C7 .030(3) .027(3) .015(3) .013(3) .002(2) .003(2)
C8 .021(3) .032(3) .024(3) .009(3) -.001(2) -.001(2)
C9 .021(3) .031(3) .034(3) .014(3) .002(2) .001(2)
C10 .025(3) .025(3) .016(3) .012(2) .003(2) -.001(2)
C11 .033(3) .029(3) .023(3) .011(3) -.001(2) .002(2)
C12 .046(4) .045(4) .045(4) .019(3) .002(3) .023(3)
C13 .053(5) .059(5) .082(5) .014(4) .004(4) .050(4)
C14 .039(4) .071(5) .076(5) .013(4) .015(3) .050(4)
C15 .028(3) .033(3) .046(4) .007(3) .003(3) .016(3)
C16 .029(3) .026(3) .019(3) .007(3) .000(2) .003(2)
C17 .022(3) .029(3) .028(3) .008(2) .007(2) .006(2)
C18 .022(3) .018(3) .026(3) .009(2) .007(2) .006(2)
C19 .029(3) .022(3) .023(3) .014(2) .006(2) .007(2)
C20 .043(4) .029(3) .029(3) .017(3) .011(3) .010(2)
C21 .044(4) .037(3) .025(3) .018(3) .004(3) .004(3)
C22 .033(3) .028(3) .031(3) .010(3) -.001(3) .001(2)
C23 .029(3) .025(3) .025(3) .009(3) .003(2) .005(2)
C24 .026(3) .019(3) .019(3) .010(2) .005(2) .006(2)
C25 .023(3) .029(3) .024(3) .010(3) .011(2) -.001(2)
C26 .023(3) .029(3) .027(3) .013(3) .008(2) .000(2)
C27 .022(3) .022(3) .052(4) .008(3) .008(3) .003(3)
C28 .024(3) .024(3) .071(4) .005(3) .005(3) -.001(3)
C29 .024(3) .037(4) .049(4) .010(3) -.001(3) -.018(3)
C30 .037(4) .059(4) .028(3) .032(3) .002(3) -.003(3)
C31 .029(3) .039(3) .031(3) .020(3) .008(2) .002(3)
B1 .035(5) .054(6) .055(6) .010(4) -.007(4) .015(4)
F1A .030(5) .106(12) .087(10) .037(7) .000(6) -.007(7)
F2A .064(7) .093(11) .067(8) .026(8) -.006(5) -.013(6)
F3A .040(7) .031(6) .192(16) .013(5) -.057(8) -.051(8)
F4A .038(5) .060(9) .130(13) -.002(5) -.009(6) .053(10)
F1B .045(8) .068(7) .169(18) -.004(6) -.060(9) .034(10)
F2B .063(7) .103(11) .096(12) .006(7) .027(7) -.034(9)
F3B .051(7) .094(11) .196(17) -.020(8) -.029(9) .110(12)
F4B .037(4) .114(11) .043(6) .028(5) -.003(3) .027(6)

loop_
_atom_site_label
_atom_site_fract_x
_atom_site_fract_y
_atom_site_fract_z
_atom_site_U_iso_or_equiv
_atom_site_thermal_displace_type
_atom_site_calc_flag
_atom_site_refinement_flags
_atom_site_occupancy
_atom_site_disorder_group
_atom_site_type_symbol
Zn1 .09272(6) .18281(5) .31736(4) .0224(2) Uani d . 1 . Zn
O1 .3115(4) .2578(3) .3555(2) .0291(8) Uani d . 1 . O
O2 .3090(4) .0887(3) .3946(3) .0368(9) Uani d . 1 . O
N1 .0201(4) .0414(4) .1941(3) .0238(10) Uani d . 1 . N
N2 -.1489(5) -.1185(4) .0767(3) .0275(10) Uani d . 1 . N
H2A -.2381(5) -.1743(4) .0397(3) .080 Uiso d R 1 . H
N3 -.1837(4) .0859(4) .2873(3) .0239(10) Uani d . 1 . N
N4 -.1382(5) .3711(4) .2229(3) .0271(10) Uani d . 1 . N
H4A -.2244(5) .3771(4) .2119(3) .080 Uiso d R 1 . H
N5 .0302(4) .3075(4) .2751(3) .0229(10) Uani d . 1 . N
N6 -.1027(5) .0904(4) .5473(3) .0249(10) Uani d . 1 . N
H6A -.1837(5) .0448(4) .5653(3) .080 Uiso d R 1 . H
N7 .0433(4) .1668(4) .4509(3) .0217(10) Uani d . 1 . N
C1 .0922(5) -.0135(5) .1385(3) .0238(12) Uani d . 1 . C
C2 .2407(6) .0192(5) .1445(4) .0363(14) Uani d . 1 . C
H2B .3147(6) .0908(5) .1929(4) .080 Uiso d R 1 . H
C3 .2774(7) -.0563(6) .0784(4) .0410(15) Uani d . 1 . C
H3A .3793(7) -.0347(6) .0797(4) .080 Uiso d R 1 . H
C4 .1688(6) -.1622(5) .0091(4) .0367(14) Uani d . 1 . C
H4B .1981(6) -.2153(5) -.0324(4) .080 Uiso d R 1 . H
C5 .0219(6) -.1922(5) -.0002(4) .0318(13) Uani d . 1 . C
H5A -.0531(6) -.2625(5) -.0494(4) .080 Uiso d R 1 . H
C6 -.0135(6) -.1146(5) .0653(3) .0257(12) Uani d . 1 . C
C7 -.1221(6) -.0236(5) .1537(3) .0248(12) Uani d . 1 . C
C8 -.2415(5) .0066(5) .1860(4) .0281(12) Uani d . 1 . C
H8A -.2722(5) .0484(5) .1422(4) .080 Uiso d R 1 . H
H8B -.3255(5) -.0670(5) .1834(4) .080 Uiso d R 1 . H
C9 -.2189(5) .1928(5) .3002(4) .0292(12) Uani d . 1 . C
H9A -.2144(5) .2227(5) .3686(4) .080 Uiso d R 1 . H
H9B -.3167(5) .1694(5) .2623(4) .080 Uiso d R 1 . H
C10 -.1091(5) .2914(4) .2659(3) .0225(11) Uani d . 1 . C
C11 -.0092(6) .4438(5) .1989(4) .0306(13) Uani d . 1 . C
C12 .0188(7) .5343(6) .1471(4) .045(2) Uani d . 1 . C
H12A -.0541(7) .5617(6) .1246(4) .080 Uiso d R 1 . H
C13 .1590(8) .5814(6) .1306(5) .065(2) Uani d . 1 . C
H13A .1843(8) .6433(6) .0948(5) .080 Uiso d R 1 . H
C14 .2670(7) .5425(7) .1652(5) .061(2) Uani d . 1 . C
H14A .3624(7) .5776(7) .1516(5) .080 Uiso d R 1 . H
C15 .2371(6) .4549(5) .2176(4) .0375(14) Uani d . 1 . C
H15A .3098(6) .4283(5) .2422(4) .080 Uiso d R 1 . H
C16 .0957(6) .4055(5) .2331(4) .0272(12) Uani d . 1 . C
C17 -.2122(5) .0206(5) .3639(4) .0274(12) Uani d . 1 . C
H17A -.2162(5) -.0598(5) .3415(4) .080 Uiso d R 1 . H
H17B -.3048(5) .0116(5) .3782(4) .080 Uiso d R 1 . H
C18 -.0890(5) .0925(4) .4543(4) .0217(12) Uani d . 1 . C
C19 .0314(6) .1726(4) .6102(4) .0235(12) Uani d . 1 . C
C20 .0782(6) .2128(5) .7132(4) .0324(13) Uani d . 1 . C
H20A .0140(6) .1801(5) .7545(4) .080 Uiso d R 1 . H
C21 .2212(6) .2994(5) .7531(4) .0358(14) Uani d . 1 . C
H21A .2566(6) .3311(5) .8236(4) .080 Uiso d R 1 . H
C22 .3156(6) .3440(5) .6933(4) .0340(14) Uani d . 1 . C
H22A .4158(6) .4019(5) .7238(4) .080 Uiso d R 1 . H
C23 .2684(6) .3060(5) .5907(4) .0277(12) Uani d . 1 . C
H23A .3332(6) .3384(5) .5497(4) .080 Uiso d R 1 . H
C24 .1237(5) .2190(4) .5497(3) .0213(11) Uani d . 1 . C
C25 .3738(5) .1983(5) .3953(4) .0260(12) Uani d . 1 . C
C26 .5342(5) .2701(5) .4444(4) .0263(12) Uani d . 1 . C
C27 .6185(6) .3796(5) .4246(4) .0334(13) Uani d . 1 . C
H27A .5748(6) .4089(5) .3759(4) .080 Uiso d R 1 . H
C28 .7650(6) .4445(5) .4726(5) .044(2) Uani d . 1 . C
H28A .8229(6) .5204(5) .4587(5) .080 Uiso d R 1 . H
C29 .8294(6) .4046(6) .5415(4) .043(2) Uani d . 1 . C
H29A .9317(6) .4514(6) .5744(4) .080 Uiso d R 1 . H
C30 .7475(6) .2970(6) .5633(4) .040(2) Uani d . 1 . C
H30A .7929(6) .2706(6) .6135(4) .080 Uiso d R 1 . H
C31 .5994(6) .2274(5) .5135(4) .0324(13) Uani d . 1 . C
H31A .5432(6) .1501(5) .5259(4) .080 Uiso d R 1 . H
B1 .5278(7) .2914(7) .0646(5) .053(2) Uani d D 1 . B
F1A .3923(15) .2894(18) .0784(12) .078(5) Uani d PDU .48(2) 1 F
F2A .5133(14) .2461(16) -.0330(9) .084(4) Uani d PDU .48(2) 1 F
F3A .6354(16) .4076(11) .0986(14) .109(8) Uani d PDU .48(2) 1 F
F4A .5581(10) .2067(13) .1112(13) .083(6) Uani d PDU .48(2) 1 F
F1B .4049(15) .3114(15) .0336(16) .113(8) Uani d PDU .52(2) 2 F
F2B .5063(13) .1797(13) .0074(13) .104(6) Uani d PDU .52(2) 2 F
F3B .6591(14) .3769(15) .0535(16) .127(8) Uani d PDU .52(2) 2 F
F4B .5548(8) .2934(16) .1621(6) .067(4) Uani d PDU .52(2) 2 F
O1S .5332(12) .0357(10) .6810(7) .196(4) Uiso d . 1 . O
H1S .5925(12) .0146(10) .6592(7) .080 Uiso d R 1 . H
C1S .6154(17) .1588(15) .7502(11) .194(6) Uiso d . 1 . C
H1S1 .585(11) .159(4) .811(4) .291 Uiso calc R 1 . H
H1S2 .596(12) .218(2) .722(4) .291 Uiso calc R 1 . H
H1S3 .719(2) .180(5) .763(8) .291 Uiso calc R 1 . H

loop_
_atom_type_symbol
_atom_type_description
_atom_type_scat_dispersion_real
_atom_type_scat_dispersion_imag
_atom_type_scat_source
C C 0.0033 0.0016 'International Tables Vol C Tables 4.2.6.8 and 6.1.1.4'
H H 0.0000 0.0000 'International Tables Vol C Tables 4.2.6.8 and 6.1.1.4'
B B 0.0013 0.0007 'International Tables Vol C Tables 4.2.6.8 and 6.1.1.4'
N N 0.0061 0.0033 'International Tables Vol C Tables 4.2.6.8 and 6.1.1.4'
O O 0.0106 0.0060 'International Tables Vol C Tables 4.2.6.8 and 6.1.1.4'
F F 0.0171 0.0103 'International Tables Vol C Tables 4.2.6.8 and 6.1.1.4'
Zn Zn 0.2839 1.4301 'International Tables Vol C Tables 4.2.6.8 and 6.1.1.4'

loop_
_geom_angle_atom_site_label_1
_geom_angle_atom_site_label_2
_geom_angle_atom_site_label_3
_geom_angle
_geom_angle_publ_flag
O1 Zn1 N5 107.8(2) y
O1 Zn1 N1 109.0(2) y
N5 Zn1 N1 105.0(2) y
O1 Zn1 N7 101.40(14) y
N5 Zn1 N7 107.8(2) y
N1 Zn1 N7 124.9(2) y
O1 Zn1 N3 174.00(13) y
N5 Zn1 N3 75.17(15) y
N1 Zn1 N3 74.68(15) y
N7 Zn1 N3 72.63(14) y
O1 Zn1 O2 47.77(12) ?
N5 Zn1 O2 155.56(14) ?
N1 Zn1 O2 87.35(13) ?
N7 Zn1 O2 80.47(13) ?
N3 Zn1 O2 129.01(11) ?
C25 O1 Zn1 117.7(3) ?
C25 O2 Zn1 69.5(3) ?
C7 N1 C1 106.0(4) ?
C7 N1 Zn1 120.8(3) ?
C1 N1 Zn1 133.1(3) ?
C7 N2 C6 107.6(4) ?
C17 N3 C8 114.5(4) ?
C17 N3 C9 113.8(4) ?
C8 N3 C9 113.2(4) ?
C17 N3 Zn1 104.2(3) ?
C8 N3 Zn1 106.7(3) ?
C9 N3 Zn1 102.9(3) ?
C10 N4 C11 107.2(4) ?
C10 N5 C16 105.3(4) ?
C10 N5 Zn1 120.0(3) ?
C16 N5 Zn1 133.6(3) ?
C18 N6 C19 107.0(4) ?
C18 N7 C24 105.5(4) ?
C18 N7 Zn1 120.3(3) ?
C24 N7 Zn1 134.2(3) ?
C2 C1 C6 120.1(5) ?
C2 C1 N1 131.3(5) ?
C6 C1 N1 108.6(4) ?
C1 C2 C3 117.4(5) ?
C2 C3 C4 121.4(5) ?
C5 C4 C3 121.6(5) ?
C4 C5 C6 116.4(5) ?
C1 C6 N2 105.7(5) ?
C1 C6 C5 123.0(5) ?
N2 C6 C5 131.3(5) ?
N1 C7 N2 112.1(4) ?
N1 C7 C8 124.5(4) ?
N2 C7 C8 123.4(4) ?
N3 C8 C7 109.1(4) ?
N3 C9 C10 108.6(4) ?
N5 C10 N4 112.6(4) ?
N5 C10 C9 122.4(4) ?
N4 C10 C9 125.0(4) ?
C16 C11 C12 122.6(5) ?
C16 C11 N4 106.2(4) ?
C12 C11 N4 131.2(5) ?
C13 C12 C11 115.3(6) ?
C12 C13 C14 122.5(6) ?
C15 C14 C13 120.9(6) ?
C14 C15 C16 117.0(5) ?
C11 C16 C15 121.8(5) ?
C11 C16 N5 108.6(4) ?
C15 C16 N5 129.4(5) ?
N3 C17 C18 108.1(4) ?
N7 C18 N6 113.1(4) ?
N7 C18 C17 123.0(4) ?
N6 C18 C17 124.0(4) ?
N6 C19 C24 106.0(4) ?
N6 C19 C20 132.1(5) ?
C24 C19 C20 121.9(5) ?
C21 C20 C19 117.2(5) ?
C20 C21 C22 121.4(5) ?
C23 C22 C21 121.5(5) ?
C24 C23 C22 117.5(5) ?
C23 C24 C19 120.5(4) ?
C23 C24 N7 131.0(4) ?
C19 C24 N7 108.5(4) ?
O2 C25 O1 123.9(5) ?
O2 C25 C26 120.6(5) ?
O1 C25 C26 115.5(4) ?
C27 C26 C31 119.1(5) ?
C27 C26 C25 121.8(5) ?
C31 C26 C25 119.1(5) ?
C28 C27 C26 120.2(5) ?
C29 C28 C27 121.1(6) ?
C28 C29 C30 119.7(5) ?
C29 C30 C31 120.4(5) ?
C26 C31 C30 119.5(5) ?
F2A B1 F3A 111.1(11) ?
F4B B1 F2B 110.2(10) ?
F4B B1 F1B 113.0(11) ?
F2B B1 F1B 107.9(11) ?
F4B B1 F3B 104.6(9) ?
F2B B1 F3B 106.0(12) ?
F1B B1 F3B 114.8(10) ?
F2A B1 F1A 108.9(10) ?
F3A B1 F1A 109.9(11) ?
F2A B1 F4A 104.7(10) ?
F3A B1 F4A 113.1(10) ?
F1A B1 F4A 109.0(9) ?

loop_
_geom_bond_atom_site_label_1
_geom_bond_atom_site_label_2
_geom_bond_site_symmetry_2
_geom_bond_distance
_geom_bond_publ_flag
Zn1 O1 . 1.987(3) y
Zn1 N5 . 2.013(4) y
Zn1 N1 . 2.031(4) y
Zn1 N7 . 2.052(4) y
Zn1 N3 . 2.518(4) y
Zn1 O2 . 3.005(4) y
O1 C25 . 1.282(6) y
O2 C25 . 1.239(6) ?
N1 C7 . 1.320(6) ?
N1 C1 . 1.405(6) ?
N2 C7 . 1.350(6) ?
N2 C6 . 1.392(7) ?
N3 C17 . 1.457(6) ?
N3 C8 . 1.467(6) ?
N3 C9 . 1.471(6) ?
N4 C10 . 1.338(6) ?
N4 C11 . 1.399(6) ?
N5 C10 . 1.332(6) ?
N5 C16 . 1.410(6) ?
N6 C18 . 1.348(6) ?
N6 C19 . 1.382(6) ?
N7 C18 . 1.311(6) ?
N7 C24 . 1.402(6) ?
C1 C2 . 1.387(7) ?
C1 C6 . 1.390(7) ?
C2 C3 . 1.389(8) ?
C3 C4 . 1.403(8) ?
C4 C5 . 1.369(8) ?
C5 C6 . 1.393(7) ?
C7 C8 . 1.506(7) ?
C9 C10 . 1.504(7) ?
C11 C16 . 1.380(7) ?
C11 C12 . 1.397(7) ?
C12 C13 . 1.387(9) ?
C13 C14 . 1.412(9) ?
C14 C15 . 1.375(8) ?
C15 C16 . 1.393(7) ?
C17 C18 . 1.497(7) ?
C19 C24 . 1.392(7) ?
C19 C20 . 1.397(7) ?
C20 C21 . 1.376(8) ?
C21 C22 . 1.391(8) ?
C22 C23 . 1.390(7) ?
C23 C24 . 1.391(7) ?
C25 C26 . 1.496(7) ?
C26 C27 . 1.385(7) ?
C26 C31 . 1.387(7) ?
C27 C28 . 1.375(8) ?
C28 C29 . 1.357(8) ?
C29 C30 . 1.375(8) ?
C30 C31 . 1.398(8) ?
B1 F2A . 1.358(13) ?
B1 F3A . 1.355(13) ?
B1 F4B . 1.361(10) ?
B1 F2B . 1.375(13) ?
B1 F1B . 1.387(14) ?
B1 F3B . 1.391(13) ?
B1 F1A . 1.411(13) ?
B1 F4A . 1.425(10) ?
O1S C1S . 1.47(2) ?

loop_
_geom_torsion_atom_site_label_1
_geom_torsion_atom_site_label_2
_geom_torsion_atom_site_label_3
_geom_torsion_atom_site_label_4
_geom_torsion
N5 Zn1 O1 C25 172.4(3)
N1 Zn1 O1 C25 -74.2(4)
N7 Zn1 O1 C25 59.3(4)
N3 Zn1 O1 C25 53.3(15)
O2 Zn1 O1 C25 -6.4(3)
O1 Zn1 O2 C25 6.3(3)
N5 Zn1 O2 C25 3.7(5)
N1 Zn1 O2 C25 125.2(3)
N7 Zn1 O2 C25 -108.7(3)
N3 Zn1 O2 C25 -167.0(3)
O1 Zn1 N1 C7 -179.9(3)
N5 Zn1 N1 C7 -64.6(4)
N7 Zn1 N1 C7 60.3(4)
N3 Zn1 N1 C7 5.0(3)
O2 Zn1 N1 C7 136.8(4)
O1 Zn1 N1 C1 4.3(5)
N5 Zn1 N1 C1 119.6(4)
N7 Zn1 N1 C1 -115.5(4)
N3 Zn1 N1 C1 -170.8(4)
O2 Zn1 N1 C1 -39.0(4)
O1 Zn1 N3 C17 -22.5(15)
N5 Zn1 N3 C17 -143.0(3)
N1 Zn1 N3 C17 106.5(3)
N7 Zn1 N3 C17 -28.6(3)
O2 Zn1 N3 C17 33.0(3)
O1 Zn1 N3 C8 -144.0(13)
N5 Zn1 N3 C8 95.4(3)
N1 Zn1 N3 C8 -15.0(3)
N7 Zn1 N3 C8 -150.1(3)
O2 Zn1 N3 C8 -88.6(3)
O1 Zn1 N3 C9 96.6(14)
N5 Zn1 N3 C9 -24.0(3)
N1 Zn1 N3 C9 -134.4(3)
N7 Zn1 N3 C9 90.5(3)
O2 Zn1 N3 C9 152.0(3)
O1 Zn1 N5 C10 -165.8(3)
N1 Zn1 N5 C10 78.1(4)
N7 Zn1 N5 C10 -57.0(4)
N3 Zn1 N5 C10 8.8(3)
O2 Zn1 N5 C10 -163.7(3)
O1 Zn1 N5 C16 28.3(5)
N1 Zn1 N5 C16 -87.8(4)
N7 Zn1 N5 C16 137.1(4)
N3 Zn1 N5 C16 -157.1(5)
O2 Zn1 N5 C16 30.4(6)
O1 Zn1 N7 C18 -162.0(4)
N5 Zn1 N7 C18 84.9(4)
N1 Zn1 N7 C18 -38.8(4)
N3 Zn1 N7 C18 17.4(4)
O2 Zn1 N7 C18 -118.8(4)
O1 Zn1 N7 C24 16.8(5)
N5 Zn1 N7 C24 -96.3(5)
N1 Zn1 N7 C24 140.0(4)
N3 Zn1 N7 C24 -163.8(5)
O2 Zn1 N7 C24 60.0(4)
C7 N1 C1 C2 176.6(5)
Zn1 N1 C1 C2 -7.1(8)
C7 N1 C1 C6 -1.2(5)
Zn1 N1 C1 C6 175.0(3)
C6 C1 C2 C3 -3.2(8)
N1 C1 C2 C3 179.2(5)
C1 C2 C3 C4 -0.8(8)
C2 C3 C4 C5 3.7(9)
C3 C4 C5 C6 -2.4(8)
C2 C1 C6 N2 -177.2(4)
N1 C1 C6 N2 0.9(5)
C2 C1 C6 C5 4.6(8)
N1 C1 C6 C5 -177.3(4)
C7 N2 C6 C1 -0.3(5)
C7 N2 C6 C5 177.8(5)
C4 C5 C6 C1 -1.7(7)
C4 C5 C6 N2 -179.4(5)
C1 N1 C7 N2 1.1(5)
Zn1 N1 C7 N2 -175.7(3)
C1 N1 C7 C8 -176.4(4)
Zn1 N1 C7 C8 6.8(6)
C6 N2 C7 N1 -0.5(5)
C6 N2 C7 C8 177.0(4)
C17 N3 C8 C7 -94.0(5)
C9 N3 C8 C7 133.2(4)
Zn1 N3 C8 C7 20.8(4)
N1 C7 C8 N3 -21.0(7)
N2 C7 C8 N3 161.8(4)
C17 N3 C9 C10 145.0(4)
C8 N3 C9 C10 -81.9(5)
Zn1 N3 C9 C10 32.8(4)
C16 N5 C10 N4 -0.8(5)
Zn1 N5 C10 N4 -170.3(3)
C16 N5 C10 C9 178.8(4)
Zn1 N5 C10 C9 9.4(6)
C11 N4 C10 N5 1.9(6)
C11 N4 C10 C9 -177.7(4)
N3 C9 C10 N5 -32.8(6)
N3 C9 C10 N4 146.8(5)
C10 N4 C11 C16 -2.2(5)
C10 N4 C11 C12 174.7(6)
C16 C11 C12 C13 1.2(9)
N4 C11 C12 C13 -175.3(6)
C11 C12 C13 C14 -1.1(11)
C12 C13 C14 C15 0.0(12)
C13 C14 C15 C16 1.1(10)
C12 C11 C16 C15 -0.2(8)
N4 C11 C16 C15 177.0(5)
C12 C11 C16 N5 -175.5(5)
N4 C11 C16 N5 1.7(6)
C14 C15 C16 C11 -1.0(9)
C14 C15 C16 N5 173.3(6)
C10 N5 C16 C11 -0.6(5)
Zn1 N5 C16 C11 166.7(3)
C10 N5 C16 C15 -175.5(5)
Zn1 N5 C16 C15 -8.1(8)
C8 N3 C17 C18 149.7(4)
C9 N3 C17 C18 -77.8(5)
Zn1 N3 C17 C18 33.6(4)
C24 N7 C18 N6 -0.5(5)
Zn1 N7 C18 N6 178.6(3)
C24 N7 C18 C17 177.9(5)
Zn1 N7 C18 C17 -3.0(6)
C19 N6 C18 N7 1.5(5)
C19 N6 C18 C17 -176.9(5)
N3 C17 C18 N7 -25.6(7)
N3 C17 C18 N6 152.6(4)
C18 N6 C19 C24 -1.8(5)
C18 N6 C19 C20 176.0(5)
N6 C19 C20 C21 -178.5(5)
C24 C19 C20 C21 -1.0(8)
C19 C20 C21 C22 -0.7(8)
C20 C21 C22 C23 2.1(9)
C21 C22 C23 C24 -1.6(8)
C22 C23 C24 C19 -0.1(7)
C22 C23 C24 N7 177.3(5)
N6 C19 C24 C23 179.5(4)
C20 C19 C24 C23 1.4(8)
N6 C19 C24 N7 1.5(5)
C20 C19 C24 N7 -176.5(5)
C18 N7 C24 C23 -178.4(5)
Zn1 N7 C24 C23 2.7(8)
C18 N7 C24 C19 -0.7(5)
Zn1 N7 C24 C19 -179.6(3)
Zn1 O2 C25 O1 -8.7(4)
Zn1 O2 C25 C26 171.2(5)
Zn1 O1 C25 O2 14.1(6)
Zn1 O1 C25 C26 -165.8(3)
O2 C25 C26 C27 162.3(5)
O1 C25 C26 C27 -17.8(7)
O2 C25 C26 C31 -19.3(7)
O1 C25 C26 C31 160.6(5)
C31 C26 C27 C28 0.3(8)
C25 C26 C27 C28 178.7(5)
C26 C27 C28 C29 -1.4(9)
C27 C28 C29 C30 0.6(9)
C28 C29 C30 C31 1.2(9)
C27 C26 C31 C30 1.5(8)
C25 C26 C31 C30 -176.9(5)
C29 C30 C31 C26 -2.3(8)
